data_7159052
loop_
_publ_author_name
'Uvarova, Ekaterina S.'
'Kutasevich, Anton V.'
'Lipatov, Egor S.'
'Mityanov, Vitaly S.'

_publ_section_title
;
 Assembly of isoxazol-5-one with 2-unsubstituted imidazole <i>N</i>-oxides
 and aldehydes.
;
_journal_issue 3
_journal_name_full 'Organic &amp; biomolecular chemistry'
_journal_page_first 651
_journal_page_last 659
_journal_paper_doi 10.1039/d2ob02157a
_journal_volume 21
_journal_year 2023
_chemical_formula_moiety 'C22 H19 Cl2 N3 O3'
_chemical_formula_sum 'C22 H19 Cl2 N3 O3'
_chemical_formula_weight 444.30
_space_group_crystal_system monoclinic
_space_group_IT_number 14
_space_group_name_Hall '-P 2ybc'
_space_group_name_H-M_alt 'P 1 21/c 1'
_atom_sites_solution_hydrogens mixed
_audit_creation_date 2022-11-09
_audit_creation_method
;
Olex2 1.3
(compiled 2020.11.12 svn.r5f609507 for OlexSys, GUI svn.r6408)
;
_audit_update_record
;
2022-11-14 deposited with the CCDC.	2022-12-19 downloaded from the CCDC.
;
_cell_angle_alpha 90
_cell_angle_beta 92.5140(10)
_cell_angle_gamma 90
_cell_formula_units_Z 4
_cell_length_a 7.70440(10)
_cell_length_b 12.9589(2)
_cell_length_c 20.3448(3)
_cell_measurement_reflns_used 9983
_cell_measurement_temperature 100
_cell_measurement_theta_max 30.51
_cell_measurement_theta_min 2.55
_cell_volume 2029.28(5)
_computing_molecular_graphics 'Olex2 1.3 (Dolomanov et al., 2009)'
_computing_publication_material 'Olex2 1.3 (Dolomanov et al., 2009)'
_computing_structure_refinement 'XL  (Sheldrick, 2008)'
_diffrn_ambient_temperature 100
_diffrn_measured_fraction_theta_full 0.997
_diffrn_measured_fraction_theta_max 0.998
_diffrn_measurement_device_type 'Bruker Quest D8'
_diffrn_measurement_method '\f and \w scans'
_diffrn_radiation_type MoK\a
_diffrn_radiation_wavelength 0.71073
_diffrn_reflns_av_R_equivalents 0.0361
_diffrn_reflns_av_unetI/netI 0.0274
_diffrn_reflns_Laue_measured_fraction_full 0.997
_diffrn_reflns_Laue_measured_fraction_max 0.998
_diffrn_reflns_limit_h_max 10
_diffrn_reflns_limit_h_min -8
_diffrn_reflns_limit_k_max 17
_diffrn_reflns_limit_k_min -17
_diffrn_reflns_limit_l_max 27
_diffrn_reflns_limit_l_min -27
_diffrn_reflns_number 26626
_diffrn_reflns_point_group_measured_fraction_full 0.997
_diffrn_reflns_point_group_measured_fraction_max 0.998
_diffrn_reflns_theta_full 25.242
_diffrn_reflns_theta_max 28.999
_diffrn_reflns_theta_min 1.864
_exptl_absorpt_coefficient_mu 0.350
_exptl_absorpt_correction_T_max 0.8622
_exptl_absorpt_correction_T_min 0.7783
_exptl_absorpt_correction_type multi-scan
_exptl_absorpt_process_details
;
SADABS-2008/1 (Bruker,2008) was used for absorption correction.
wR2(int) was 0.1205 before and 0.0499 after correction.
The Ratio of minimum to maximum transmission is 0.9027.
The \l/2 correction factor is 0.0015.
;
_exptl_crystal_colour colourless
_exptl_crystal_colour_primary colourless
_exptl_crystal_density_diffrn 1.454
_exptl_crystal_description prism
_exptl_crystal_F_000 920
_exptl_crystal_size_max 0.2
_exptl_crystal_size_mid 0.1
_exptl_crystal_size_min 0.1
_refine_diff_density_max 0.370
_refine_diff_density_min -0.302
_refine_diff_density_rms 0.050
_refine_ls_extinction_method none
_refine_ls_goodness_of_fit_ref 1.027
_refine_ls_hydrogen_treatment constr
_refine_ls_matrix_type full
_refine_ls_number_parameters 274
_refine_ls_number_reflns 5389
_refine_ls_number_restraints 0
_refine_ls_restrained_S_all 1.027
_refine_ls_R_factor_all 0.0404
_refine_ls_R_factor_gt 0.0335
_refine_ls_shift/su_max 0.001
_refine_ls_shift/su_mean 0.000
_refine_ls_structure_factor_coef Fsqd
_refine_ls_weighting_details 'w=1/[\s^2^(Fo^2^)+(0.0361P)^2^+1.1290P] where P=(Fo^2^+2Fc^2^)/3'
_refine_ls_weighting_scheme calc
_refine_ls_wR_factor_gt 0.0823
_refine_ls_wR_factor_ref 0.0865
_reflns_Friedel_coverage 0.000
_reflns_number_gt 4673
_reflns_number_total 5389
_reflns_threshold_expression 'I > 2\s(I)'
_cod_data_source_file d2ob02157a2.cif
_cod_data_source_block uvar382
_cod_depositor_comments 'Adding full bibliography for 7159049--7159052.cif.'
_cod_database_code 7159052
_shelxl_version_number 2014/6
_shelx_space_group_comment
;
The symmetry employed for this shelxl refinement is uniquely defined
by the following loop, which should always be used as a source of
symmetry information in preference to the above space-group names.
They are only intended as comments.
;
_shelx_estimated_absorpt_t_max 0.966
_shelx_estimated_absorpt_t_min 0.933
_olex2_refinement_description
;
1. Fixed Uiso
 At 1.2 times of:
  All C(H) groups, All O(H) groups
 At 1.5 times of:
  All C(H,H,H) groups
2.a Riding coordinates:
 O3(H3)
2.b Ternary CH refined with riding coordinates:
 C19(H19)
2.c Aromatic/amide H refined with riding coordinates:
 C1(H1), C2(H2), C3(H3A), C5(H5), C6(H6), C8(H8), C9(H9), C12(H12)
2.d Idealised Me refined as rotating group:
 C20(H20A,H20B,H20C), C21(H21A,H21B,H21C), C22(H22A,H22B,H22C)
;
_olex2_submission_special_instructions 'No special instructions were received'

loop_
_space_group_symop_operation_xyz
'x, y, z'
'-x, y+1/2, -z+1/2'
'-x, -y, -z'
'x, -y-1/2, z-1/2'

loop_
_atom_site_label
_atom_site_type_symbol
_atom_site_fract_x
_atom_site_fract_y
_atom_site_fract_z
_atom_site_U_iso_or_equiv
_atom_site_adp_type
_atom_site_occupancy
_atom_site_site_symmetry_order
_atom_site_calc_flag
_atom_site_refinement_flags_posn
_atom_site_refinement_flags_adp
_atom_site_refinement_flags_occupancy
_atom_site_disorder_assembly
_atom_site_disorder_group
Cl1 Cl 0.18790(4) 0.79058(3) 0.50830(2) 0.02348(8) Uani 1 1 d . . . . .
Cl2 Cl 0.82167(4) 0.94285(3) 0.56429(2) 0.02658(9) Uani 1 1 d . . . . .
O1 O 0.58285(12) 0.64051(8) 0.28267(5) 0.0200(2) Uani 1 1 d . . . . .
O2 O 0.44213(12) 0.71997(8) 0.19772(4) 0.0203(2) Uani 1 1 d . . . . .
O3 O 0.55434(11) 0.58918(8) 0.39757(4) 0.01810(19) Uani 1 1 d . . . . .
H3 H 0.5667 0.6066 0.3542 0.022 Uiso 1 1 d R U . . .
N1 N 0.29653(15) 0.78754(9) 0.18519(5) 0.0217(2) Uani 1 1 d . . . . .
N2 N 0.37951(13) 0.57539(8) 0.40036(5) 0.0144(2) Uani 1 1 d . . . . .
N3 N 0.10559(13) 0.60344(9) 0.39316(5) 0.0165(2) Uani 1 1 d . . . . .
C1 C -0.21530(19) 0.98956(12) 0.26737(7) 0.0247(3) Uani 1 1 d . . . . .
H1 H -0.3172 1.0291 0.2736 0.030 Uiso 1 1 calc R U . . .
C2 C -0.22740(18) 0.89388(11) 0.23714(7) 0.0224(3) Uani 1 1 d . . . . .
H2 H -0.3375 0.8685 0.2218 0.027 Uiso 1 1 calc R U . . .
C3 C -0.07932(17) 0.83498(11) 0.22917(6) 0.0197(3) Uani 1 1 d . . . . .
H3A H -0.0886 0.7689 0.2091 0.024 Uiso 1 1 calc R U . . .
C4 C 0.08342(17) 0.87262(10) 0.25062(6) 0.0172(2) Uani 1 1 d . . . . .
C5 C 0.09534(19) 0.96982(11) 0.27989(7) 0.0233(3) Uani 1 1 d . . . . .
H5 H 0.2056 0.9966 0.2939 0.028 Uiso 1 1 calc R U . . .
C6 C -0.0541(2) 1.02754(12) 0.28854(8) 0.0274(3) Uani 1 1 d . . . . .
H6 H -0.0458 1.0933 0.3091 0.033 Uiso 1 1 calc R U . . .
C7 C 0.67038(17) 0.89415(10) 0.50657(6) 0.0182(2) Uani 1 1 d . . . . .
C8 C 0.71271(17) 0.88513(11) 0.44143(7) 0.0203(3) Uani 1 1 d . . . . .
H8 H 0.8221 0.9083 0.4275 0.024 Uiso 1 1 calc R U . . .
C9 C 0.59216(16) 0.84145(10) 0.39664(6) 0.0181(2) Uani 1 1 d . . . . .
H9 H 0.6213 0.8343 0.3520 0.022 Uiso 1 1 calc R U . . .
C10 C 0.43034(15) 0.80805(9) 0.41555(6) 0.0142(2) Uani 1 1 d . . . . .
C11 C 0.39140(16) 0.82320(10) 0.48117(6) 0.0154(2) Uani 1 1 d . . . . .
C12 C 0.50898(17) 0.86477(10) 0.52742(6) 0.0178(2) Uani 1 1 d . . . . .
H12 H 0.4798 0.8728 0.5720 0.021 Uiso 1 1 calc R U . . .
C13 C 0.26135(15) 0.64866(10) 0.38727(6) 0.0141(2) Uani 1 1 d . . . . .
C14 C 0.12815(18) 0.50103(11) 0.41132(6) 0.0192(3) Uani 1 1 d . . . . .
C15 C 0.30254(18) 0.48279(10) 0.41587(6) 0.0181(2) Uani 1 1 d . . . . .
C16 C 0.24060(17) 0.80829(10) 0.24396(6) 0.0172(2) Uani 1 1 d . . . . .
C17 C 0.33982(16) 0.76026(10) 0.29558(6) 0.0154(2) Uani 1 1 d . . . . .
C18 C 0.46308(16) 0.70326(10) 0.26376(6) 0.0165(2) Uani 1 1 d . . . . .
C19 C 0.29864(15) 0.75768(10) 0.36717(6) 0.0143(2) Uani 1 1 d . . . . .
H19 H 0.1876 0.7967 0.3709 0.017 Uiso 1 1 calc R U . . .
C20 C -0.06331(16) 0.65287(13) 0.38085(7) 0.0262(3) Uani 1 1 d . . . . .
H20A H -0.0480 0.7279 0.3790 0.039 Uiso 1 1 calc R U . . .
H20B H -0.1399 0.6355 0.4164 0.039 Uiso 1 1 calc R U . . .
H20C H -0.1153 0.6283 0.3389 0.039 Uiso 1 1 calc R U . . .
C21 C -0.0202(2) 0.43046(13) 0.42191(7) 0.0321(4) Uani 1 1 d . . . . .
H21A H -0.0858 0.4555 0.4589 0.048 Uiso 1 1 calc R U . . .
H21B H 0.0239 0.3610 0.4318 0.048 Uiso 1 1 calc R U . . .
H21C H -0.0964 0.4284 0.3821 0.048 Uiso 1 1 calc R U . . .
C22 C 0.4055(2) 0.38864(11) 0.43224(7) 0.0276(3) Uani 1 1 d . . . . .
H22A H 0.5029 0.3837 0.4030 0.041 Uiso 1 1 calc R U . . .
H22B H 0.3312 0.3276 0.4265 0.041 Uiso 1 1 calc R U . . .
H22C H 0.4502 0.3925 0.4780 0.041 Uiso 1 1 calc R U . . .

loop_
_atom_site_aniso_label
_atom_site_aniso_U_11
_atom_site_aniso_U_22
_atom_site_aniso_U_33
_atom_site_aniso_U_23
_atom_site_aniso_U_13
_atom_site_aniso_U_12
Cl1 0.02210(15) 0.02962(18) 0.01948(15) -0.00130(12) 0.00960(12) -0.00522(13)
Cl2 0.02457(16) 0.02785(18) 0.02668(17) -0.00885(13) -0.00621(13) -0.00032(13)
O1 0.0147(4) 0.0249(5) 0.0206(4) 0.0008(4) 0.0036(3) 0.0025(4)
O2 0.0220(5) 0.0243(5) 0.0149(4) 0.0003(3) 0.0023(3) 0.0009(4)
O3 0.0097(4) 0.0246(5) 0.0199(4) 0.0022(4) -0.0010(3) 0.0013(3)
N1 0.0249(6) 0.0238(6) 0.0163(5) 0.0016(4) -0.0005(4) 0.0035(5)
N2 0.0125(5) 0.0164(5) 0.0142(5) 0.0011(4) 0.0001(4) -0.0009(4)
N3 0.0115(5) 0.0248(6) 0.0133(5) -0.0012(4) 0.0013(4) -0.0046(4)
C1 0.0259(7) 0.0235(7) 0.0246(7) 0.0088(5) 0.0021(5) 0.0063(6)
C2 0.0205(6) 0.0265(7) 0.0202(6) 0.0081(5) 0.0003(5) -0.0025(5)
C3 0.0241(6) 0.0186(6) 0.0164(6) 0.0027(5) -0.0003(5) -0.0025(5)
C4 0.0216(6) 0.0174(6) 0.0125(5) 0.0043(4) -0.0010(4) 0.0010(5)
C5 0.0248(7) 0.0205(7) 0.0241(7) -0.0006(5) -0.0050(5) -0.0011(5)
C6 0.0325(8) 0.0186(7) 0.0309(7) -0.0017(6) -0.0028(6) 0.0034(6)
C7 0.0199(6) 0.0139(6) 0.0206(6) -0.0030(5) -0.0036(5) 0.0018(5)
C8 0.0167(6) 0.0200(6) 0.0246(6) -0.0035(5) 0.0032(5) -0.0021(5)
C9 0.0181(6) 0.0196(6) 0.0167(6) -0.0014(5) 0.0039(5) -0.0015(5)
C10 0.0154(5) 0.0129(6) 0.0143(5) 0.0018(4) 0.0004(4) 0.0013(4)
C11 0.0156(5) 0.0147(6) 0.0162(5) 0.0023(4) 0.0044(4) 0.0013(4)
C12 0.0236(6) 0.0147(6) 0.0150(5) -0.0006(4) 0.0010(5) 0.0025(5)
C13 0.0107(5) 0.0192(6) 0.0124(5) 0.0009(4) 0.0005(4) -0.0014(4)
C14 0.0243(6) 0.0211(6) 0.0124(5) -0.0033(5) 0.0046(5) -0.0094(5)
C15 0.0268(6) 0.0159(6) 0.0117(5) -0.0003(4) 0.0017(5) -0.0047(5)
C16 0.0196(6) 0.0171(6) 0.0147(5) 0.0015(4) -0.0010(5) -0.0023(5)
C17 0.0154(5) 0.0171(6) 0.0139(5) 0.0021(4) 0.0011(4) -0.0008(5)
C18 0.0158(5) 0.0192(6) 0.0145(5) 0.0003(4) 0.0017(4) -0.0047(5)
C19 0.0116(5) 0.0168(6) 0.0146(5) 0.0025(4) 0.0013(4) 0.0011(4)
C20 0.0094(5) 0.0419(9) 0.0274(7) 0.0001(6) 0.0007(5) -0.0008(5)
C21 0.0386(8) 0.0361(9) 0.0226(7) -0.0102(6) 0.0132(6) -0.0242(7)
C22 0.0450(9) 0.0172(7) 0.0207(6) 0.0023(5) 0.0015(6) 0.0032(6)

loop_
_atom_type_symbol
_atom_type_description
_atom_type_scat_dispersion_real
_atom_type_scat_dispersion_imag
_atom_type_scat_source
C C 0.0033 0.0016 'International Tables Vol C Tables 4.2.6.8 and 6.1.1.4'
H H 0.0000 0.0000 'International Tables Vol C Tables 4.2.6.8 and 6.1.1.4'
Cl Cl 0.1484 0.1585 'International Tables Vol C Tables 4.2.6.8 and 6.1.1.4'
N N 0.0061 0.0033 'International Tables Vol C Tables 4.2.6.8 and 6.1.1.4'
O O 0.0106 0.0060 'International Tables Vol C Tables 4.2.6.8 and 6.1.1.4'

loop_
_geom_angle_atom_site_label_1
_geom_angle_atom_site_label_2
_geom_angle_atom_site_label_3
_geom_angle
_geom_angle_site_symmetry_1
_geom_angle_site_symmetry_3
_geom_angle_publ_flag
C18 O2 N1 109.22(9) . . ?
N2 O3 H3 102.5 . . ?
C16 N1 O2 104.33(10) . . ?
O3 N2 C15 123.96(11) . . ?
C13 N2 O3 124.44(10) . . ?
C13 N2 C15 111.59(10) . . ?
C13 N3 C14 109.80(11) . . ?
C13 N3 C20 125.77(12) . . ?
C14 N3 C20 124.42(11) . . ?
C2 C1 H1 120.1 . . ?
C2 C1 C6 119.84(13) . . ?
C6 C1 H1 120.1 . . ?
C1 C2 H2 119.9 . . ?
C1 C2 C3 120.29(13) . . ?
C3 C2 H2 119.9 . . ?
C2 C3 H3A 119.9 . . ?
C2 C3 C4 120.17(13) . . ?
C4 C3 H3A 119.9 . . ?
C3 C4 C16 120.07(12) . . ?
C5 C4 C3 119.34(12) . . ?
C5 C4 C16 120.57(12) . . ?
C4 C5 H5 120.0 . . ?
C6 C5 C4 120.03(13) . . ?
C6 C5 H5 120.0 . . ?
C1 C6 C5 120.32(14) . . ?
C1 C6 H6 119.8 . . ?
C5 C6 H6 119.8 . . ?
C8 C7 Cl2 119.94(10) . . ?
C8 C7 C12 121.52(12) . . ?
C12 C7 Cl2 118.55(10) . . ?
C7 C8 H8 120.6 . . ?
C7 C8 C9 118.86(12) . . ?
C9 C8 H8 120.6 . . ?
C8 C9 H9 119.1 . . ?
C10 C9 C8 121.74(12) . . ?
C10 C9 H9 119.1 . . ?
C9 C10 C11 117.02(11) . . ?
C9 C10 C19 122.20(11) . . ?
C11 C10 C19 120.78(11) . . ?
C10 C11 Cl1 120.33(10) . . ?
C12 C11 Cl1 116.80(10) . . ?
C12 C11 C10 122.87(12) . . ?
C7 C12 C11 117.89(12) . . ?
C7 C12 H12 121.1 . . ?
C11 C12 H12 121.1 . . ?
N2 C13 N3 106.01(11) . . ?
N2 C13 C19 125.93(10) . . ?
N3 C13 C19 128.01(11) . . ?
N3 C14 C21 122.64(13) . . ?
C15 C14 N3 107.20(11) . . ?
C15 C14 C21 130.16(14) . . ?
N2 C15 C22 122.33(12) . . ?
C14 C15 N2 105.39(11) . . ?
C14 C15 C22 132.27(13) . . ?
N1 C16 C4 119.98(11) . . ?
N1 C16 C17 113.34(12) . . ?
C17 C16 C4 126.62(11) . . ?
C16 C17 C19 126.72(11) . . ?
C18 C17 C16 104.29(11) . . ?
C18 C17 C19 128.19(11) . . ?
O1 C18 O2 116.79(11) . . ?
O1 C18 C17 134.43(12) . . ?
O2 C18 C17 108.76(11) . . ?
C10 C19 H19 106.3 . . ?
C13 C19 C10 110.84(10) . . ?
C13 C19 C17 109.59(10) . . ?
C13 C19 H19 106.3 . . ?
C17 C19 C10 116.85(10) . . ?
C17 C19 H19 106.3 . . ?
N3 C20 H20A 109.5 . . ?
N3 C20 H20B 109.5 . . ?
N3 C20 H20C 109.5 . . ?
H20A C20 H20B 109.5 . . ?
H20A C20 H20C 109.5 . . ?
H20B C20 H20C 109.5 . . ?
C14 C21 H21A 109.5 . . ?
C14 C21 H21B 109.5 . . ?
C14 C21 H21C 109.5 . . ?
H21A C21 H21B 109.5 . . ?
H21A C21 H21C 109.5 . . ?
H21B C21 H21C 109.5 . . ?
C15 C22 H22A 109.5 . . ?
C15 C22 H22B 109.5 . . ?
C15 C22 H22C 109.5 . . ?
H22A C22 H22B 109.5 . . ?
H22A C22 H22C 109.5 . . ?
H22B C22 H22C 109.5 . . ?

loop_
_geom_bond_atom_site_label_1
_geom_bond_atom_site_label_2
_geom_bond_distance
_geom_bond_site_symmetry_2
_geom_bond_publ_flag
Cl1 C11 1.7371(13) . ?
Cl2 C7 1.7366(13) . ?
O1 C18 1.2765(16) . ?
O2 N1 1.4370(15) . ?
O2 C18 1.3636(15) . ?
O3 H3 0.9192 . ?
O3 N2 1.3625(13) . ?
N1 C16 1.3163(17) . ?
N2 C13 1.3340(16) . ?
N2 C15 1.3812(16) . ?
N3 C13 1.3456(15) . ?
N3 C14 1.3864(18) . ?
N3 C20 1.4621(17) . ?
C1 H1 0.9500 . ?
C1 C2 1.385(2) . ?
C1 C6 1.387(2) . ?
C2 H2 0.9500 . ?
C2 C3 1.388(2) . ?
C3 H3A 0.9500 . ?
C3 C4 1.3972(18) . ?
C4 C5 1.3946(19) . ?
C4 C16 1.4812(18) . ?
C5 H5 0.9500 . ?
C5 C6 1.391(2) . ?
C6 H6 0.9500 . ?
C7 C8 1.3836(18) . ?
C7 C12 1.3847(18) . ?
C8 H8 0.9500 . ?
C8 C9 1.3924(18) . ?
C9 H9 0.9500 . ?
C9 C10 1.3898(17) . ?
C10 C11 1.3949(17) . ?
C10 C19 1.5287(17) . ?
C11 C12 1.3862(18) . ?
C12 H12 0.9500 . ?
C13 C19 1.5021(17) . ?
C14 C15 1.3634(19) . ?
C14 C21 1.4867(18) . ?
C15 C22 1.4850(19) . ?
C16 C17 1.4157(17) . ?
C17 C18 1.3857(17) . ?
C17 C19 1.5047(16) . ?
C19 H19 1.0000 . ?
C20 H20A 0.9800 . ?
C20 H20B 0.9800 . ?
C20 H20C 0.9800 . ?
C21 H21A 0.9800 . ?
C21 H21B 0.9800 . ?
C21 H21C 0.9800 . ?
C22 H22A 0.9800 . ?
C22 H22B 0.9800 . ?
C22 H22C 0.9800 . ?

loop_
_geom_torsion_atom_site_label_1
_geom_torsion_atom_site_label_2
_geom_torsion_atom_site_label_3
_geom_torsion_atom_site_label_4
_geom_torsion
_geom_torsion_site_symmetry_1
_geom_torsion_site_symmetry_2
_geom_torsion_site_symmetry_3
_geom_torsion_site_symmetry_4
_geom_torsion_publ_flag
Cl1 C11 C12 C7 -178.18(10) . . . . ?
Cl2 C7 C8 C9 177.06(10) . . . . ?
Cl2 C7 C12 C11 -178.13(10) . . . . ?
O2 N1 C16 C4 -176.81(11) . . . . ?
O2 N1 C16 C17 0.70(15) . . . . ?
O3 N2 C13 N3 177.78(10) . . . . ?
O3 N2 C13 C19 0.25(19) . . . . ?
O3 N2 C15 C14 -178.24(10) . . . . ?
O3 N2 C15 C22 1.01(18) . . . . ?
N1 O2 C18 O1 176.79(11) . . . . ?
N1 O2 C18 C17 -1.98(14) . . . . ?
N1 C16 C17 C18 -1.87(15) . . . . ?
N1 C16 C17 C19 -172.21(12) . . . . ?
N2 C13 C19 C10 -52.45(16) . . . . ?
N2 C13 C19 C17 77.99(15) . . . . ?
N3 C13 C19 C10 130.57(13) . . . . ?
N3 C13 C19 C17 -99.00(14) . . . . ?
N3 C14 C15 N2 0.12(13) . . . . ?
N3 C14 C15 C22 -179.02(13) . . . . ?
C1 C2 C3 C4 -1.07(19) . . . . ?
C2 C1 C6 C5 -0.3(2) . . . . ?
C2 C3 C4 C5 -0.15(19) . . . . ?
C2 C3 C4 C16 178.09(11) . . . . ?
C3 C4 C5 C6 1.1(2) . . . . ?
C3 C4 C16 N1 68.05(17) . . . . ?
C3 C4 C16 C17 -109.10(15) . . . . ?
C4 C5 C6 C1 -0.9(2) . . . . ?
C4 C16 C17 C18 175.43(12) . . . . ?
C4 C16 C17 C19 5.1(2) . . . . ?
C5 C4 C16 N1 -113.74(15) . . . . ?
C5 C4 C16 C17 69.12(18) . . . . ?
C6 C1 C2 C3 1.3(2) . . . . ?
C7 C8 C9 C10 0.8(2) . . . . ?
C8 C7 C12 C11 1.64(19) . . . . ?
C8 C9 C10 C11 1.99(19) . . . . ?
C8 C9 C10 C19 -178.53(12) . . . . ?
C9 C10 C11 Cl1 176.40(10) . . . . ?
C9 C10 C11 C12 -3.13(19) . . . . ?
C9 C10 C19 C13 117.34(13) . . . . ?
C9 C10 C19 C17 -9.17(17) . . . . ?
C10 C11 C12 C7 1.37(19) . . . . ?
C11 C10 C19 C13 -63.20(15) . . . . ?
C11 C10 C19 C17 170.29(11) . . . . ?
C12 C7 C8 C9 -2.7(2) . . . . ?
C13 N2 C15 C14 0.55(14) . . . . ?
C13 N2 C15 C22 179.80(11) . . . . ?
C13 N3 C14 C15 -0.75(14) . . . . ?
C13 N3 C14 C21 179.83(11) . . . . ?
C14 N3 C13 N2 1.07(13) . . . . ?
C14 N3 C13 C19 178.52(11) . . . . ?
C15 N2 C13 N3 -1.00(14) . . . . ?
C15 N2 C13 C19 -178.53(11) . . . . ?
C16 C4 C5 C6 -177.11(13) . . . . ?
C16 C17 C18 O1 -176.18(14) . . . . ?
C16 C17 C18 O2 2.27(14) . . . . ?
C16 C17 C19 C10 -118.52(14) . . . . ?
C16 C17 C19 C13 114.36(14) . . . . ?
C18 O2 N1 C16 0.79(14) . . . . ?
C18 C17 C19 C10 73.43(17) . . . . ?
C18 C17 C19 C13 -53.69(16) . . . . ?
C19 C10 C11 Cl1 -3.08(17) . . . . ?
C19 C10 C11 C12 177.39(11) . . . . ?
C19 C17 C18 O1 -6.0(2) . . . . ?
C19 C17 C18 O2 172.42(12) . . . . ?
C20 N3 C13 N2 -177.50(11) . . . . ?
C20 N3 C13 C19 0.0(2) . . . . ?
C20 N3 C14 C15 177.85(11) . . . . ?
C20 N3 C14 C21 -1.58(19) . . . . ?
C21 C14 C15 N2 179.49(13) . . . . ?
C21 C14 C15 C22 0.3(2) . . . . ?
